data_7016865
loop_
_publ_author_name
'Ponsico, Sergio'
'Gulyas, Henrik'
'Mart\'inez-Belmonte, Marta'
'Escudero-Ad\'an, Eduardo C'
'Freixa, Zoraida'
'van Leeuwen, Piet W. N. M.'

_publ_section_title
;
 Zn(ii) Robson macrocycles as templates for chelating diphosphines.
;
_journal_issue 40
_journal_name_full 'Dalton transactions (Cambridge, England : 2003)'
_journal_page_first 10686
_journal_page_last 10697
_journal_paper_doi 10.1039/c1dt10905g
_journal_volume 40
_journal_year 2011
_chemical_formula_sum 'C66 H70 N4 O10 P2 Zn2'
_chemical_formula_weight 1271.94
_chemical_name_systematic
;
?
;
_space_group_IT_number 14
_symmetry_cell_setting monoclinic
_symmetry_space_group_name_Hall '-P 2yn'
_symmetry_space_group_name_H-M 'P 1 21/n 1'
_atom_sites_solution_hydrogens geom
_atom_sites_solution_primary direct
_atom_sites_solution_secondary difmap
_audit_creation_method SHELXL-97
_cell_angle_alpha 90.00
_cell_angle_beta 98.266(3)
_cell_angle_gamma 90.00
_cell_formula_units_Z 2
_cell_length_a 18.8474(12)
_cell_length_b 7.8500(5)
_cell_length_c 20.6464(13)
_cell_measurement_reflns_used 9957
_cell_measurement_temperature 100(2)
_cell_measurement_theta_max 33.87
_cell_measurement_theta_min 2.74
_cell_volume 3022.9(3)
_computing_cell_refinement 'Bruker APEX2 v2009.1-0'
_computing_data_collection 'Bruker APEX2 v2009.1-0'
_computing_data_reduction 'Bruker SAINT V7.60A'
_computing_molecular_graphics 'Bruker SHELXTL'
_computing_publication_material 'Bruker SHELXTL'
_computing_structure_refinement 'SHELXS-97 (Sheldrick, 2008)'
_computing_structure_solution 'SHELXS-97 (Sheldrick, 2008)'
_diffrn_ambient_temperature 100(2)
_diffrn_detector_area_resol_mean 512
_diffrn_detector_type '4K CCD area detector APEX II'
_diffrn_measured_fraction_theta_full 0.989
_diffrn_measured_fraction_theta_max 0.989
_diffrn_measurement_device_type 'Kappa 4-axis goniometer bruker-nonius'
_diffrn_measurement_method
;
Fullsphere data collection, phi and omega scans
;
_diffrn_measurement_specimen_support 'magnetic support whith 10 micron nylon fiber cryoloop'
_diffrn_radiation_monochromator 'Multilayer Montel 200 mirrors'
_diffrn_radiation_type MoK\a
_diffrn_radiation_wavelength 0.71073
_diffrn_reflns_av_R_equivalents 0.0454
_diffrn_reflns_av_sigmaI/netI 0.0375
_diffrn_reflns_limit_h_max 29
_diffrn_reflns_limit_h_min -29
_diffrn_reflns_limit_k_max 12
_diffrn_reflns_limit_k_min -8
_diffrn_reflns_limit_l_max 32
_diffrn_reflns_limit_l_min -32
_diffrn_reflns_number 53896
_diffrn_reflns_theta_full 33.96
_diffrn_reflns_theta_max 33.96
_diffrn_reflns_theta_min 2.74
_diffrn_source 'rotating anode X-ray tube'
_diffrn_source_current 70
_diffrn_source_power 50
_diffrn_source_size '3 mm x 0.3 mm fine focus'
_diffrn_source_type 'Bruker-Nonius FR 591'
_exptl_absorpt_coefficient_mu 0.909
_exptl_absorpt_correction_T_max 1.0
_exptl_absorpt_correction_T_min 0.85
_exptl_absorpt_correction_type empirical
_exptl_absorpt_process_details
;
SADABS Version 2008/1 Bruker-Nonius
Blessing, Acta Cryst. (1995) A51 33-38
;
_exptl_crystal_colour translucent
_exptl_crystal_density_diffrn 1.397
_exptl_crystal_density_method 'not measured'
_exptl_crystal_description neddle
_exptl_crystal_F_000 1328
_exptl_crystal_size_max 0.20
_exptl_crystal_size_mid 0.05
_exptl_crystal_size_min 0.02
_refine_diff_density_max 2.782
_refine_diff_density_min -0.777
_refine_diff_density_rms 0.113
_refine_ls_extinction_method none
_refine_ls_goodness_of_fit_ref 1.156
_refine_ls_hydrogen_treatment noref
_refine_ls_matrix_type full
_refine_ls_number_parameters 715
_refine_ls_number_reflns 12184
_refine_ls_number_restraints 561
_refine_ls_restrained_S_all 1.161
_refine_ls_R_factor_all 0.0788
_refine_ls_R_factor_gt 0.0646
_refine_ls_shift/su_max 0.006
_refine_ls_shift/su_mean 0.000
_refine_ls_structure_factor_coef Fsqd
_refine_ls_weighting_details 'calc w=1/[\s^2^(Fo^2^)+(0.0579P)^2^+6.9388P] where P=(Fo^2^+2Fc^2^)/3'
_refine_ls_weighting_scheme calc
_refine_ls_wR_factor_gt 0.1687
_refine_ls_wR_factor_ref 0.1767
_reflns_number_gt 9971
_reflns_number_total 12184
_reflns_threshold_expression >2sigma(I)
_cod_data_source_file c1dt10905g.txt
_cod_data_source_block sp12401_0m
_cod_depositor_comments
;
The following automatic conversions were performed:
'_diffrn_measurement_specimen_suppport' tag replaced with
'_diffrn_measurement_specimen_support'.

Automatic conversion script
Id: cif_correct_tags 1440 2010-10-19 06:21:57Z saulius 

The following automatic conversions were performed:

'_symmetry_cell_setting' value 'Monoclinic' changed to 'monoclinic'
according to /home/saulius/struct/CIF-dictionaries/cif_core.dic
dictionary named 'cif_core.dic' version 2.4.1 from 2010-06-29.

Automatic conversion script
Id: cif_fix_values 1715 2011-07-08 13:25:40Z adriana 
;
_cod_original_sg_symbol_H-M P2(1)/n
_cod_database_code 7016865

loop_
_symmetry_equiv_pos_as_xyz
'x, y, z'
'-x+1/2, y+1/2, -z+1/2'
'-x, -y, -z'
'x-1/2, -y-1/2, z-1/2'

loop_
_atom_site_label
_atom_site_type_symbol
_atom_site_fract_x
_atom_site_fract_y
_atom_site_fract_z
_atom_site_U_iso_or_equiv
_atom_site_adp_type
_atom_site_occupancy
_atom_site_symmetry_multiplicity
_atom_site_calc_flag
_atom_site_refinement_flags
_atom_site_disorder_assembly
_atom_site_disorder_group
C1 C 0.49950(16) 0.7338(3) 1.07295(13) 0.0157(8) Uani 0.775(2) 1 d PDU A 1
C2 C 0.45406(19) 0.7269(4) 1.12227(14) 0.0192(6) Uani 0.775(2) 1 d PDU A 1
C3 C 0.4602(2) 0.5902(5) 1.16740(15) 0.0240(6) Uani 0.775(2) 1 d PDU A 1
H3 H 0.4303 0.5902 1.2008 0.029 Uiso 0.775(2) 1 calc PR A 1
C4 C 0.5071(2) 0.4580(4) 1.16524(17) 0.0261(7) Uani 0.775(2) 1 d PDU A 1
C5 C 0.5495(2) 0.4618(4) 1.1162(2) 0.0254(7) Uani 0.775(2) 1 d PDU A 1
H5 H 0.5812 0.3693 1.1127 0.031 Uiso 0.775(2) 1 calc PR A 1
C6 C 0.54807(18) 0.5970(4) 1.07085(19) 0.0207(8) Uani 0.775(2) 1 d PDU A 1
C7 C 0.40023(14) 0.8501(3) 1.13085(12) 0.0209(5) Uani 0.775(2) 1 d PDU A 1
H7 H 0.3758 0.8332 1.1675 0.025 Uiso 0.775(2) 1 calc PR A 1
C8 C 0.68294(14) 0.9270(3) 0.88866(12) 0.0355(8) Uani 0.775(2) 1 d PRDU . 1
H8A H 0.6961 0.9733 0.8474 0.043 Uiso 0.775(2) 1 d PR A 1
H8B H 0.7240 0.9455 0.9236 0.043 Uiso 0.775(2) 1 d PR A 1
C9 C 0.5146(3) 0.3138(5) 1.2147(2) 0.0366(9) Uani 0.775(2) 1 d PDU A 1
H9A H 0.5166 0.2048 1.1919 0.055 Uiso 0.775(2) 1 calc PR A 1
H9B H 0.4734 0.3142 1.2387 0.055 Uiso 0.775(2) 1 calc PR A 1
H9C H 0.5588 0.3292 1.2456 0.055 Uiso 0.775(2) 1 calc PR A 1
C10 C 0.59894(18) 0.5835(4) 1.0253(2) 0.0226(8) Uani 0.775(2) 1 d PDU A 1
H10 H 0.6216 0.4759 1.0235 0.027 Uiso 0.775(2) 1 calc PR A 1
C11 C 0.67378(18) 0.6463(4) 0.94802(19) 0.0273(7) Uani 0.775(2) 1 d PDU A 1
H11A H 0.6705 0.5217 0.9410 0.033 Uiso 0.775(2) 1 calc PR A 1
H11B H 0.7213 0.6711 0.9734 0.033 Uiso 0.775(2) 1 calc PR A 1
C12 C 0.6685(2) 0.7360(4) 0.88061(18) 0.0366(8) Uani 0.775(2) 1 d PDU A 1
H12A H 0.7037 0.6849 0.8551 0.044 Uiso 0.775(2) 1 calc PR A 1
H12B H 0.6200 0.7181 0.8560 0.044 Uiso 0.775(2) 1 calc PR A 1
C13 C 0.31016(15) 0.8638(4) 0.92803(16) 0.0143(5) Uani 0.775(2) 1 d PDU A 1
C14 C 0.25882(15) 0.8444(4) 0.86490(17) 0.0153(6) Uani 0.775(2) 1 d PDU A 1
C15 C 0.26594(16) 0.9433(4) 0.81124(18) 0.0185(6) Uani 0.775(2) 1 d PDU A 1
H15 H 0.3054 1.0190 0.8122 0.022 Uiso 0.775(2) 1 calc PR A 1
C16 C 0.21516(16) 0.9320(5) 0.75559(17) 0.0203(6) Uani 0.775(2) 1 d PDU A 1
H16 H 0.2195 1.0025 0.7190 0.024 Uiso 0.775(2) 1 calc PR A 1
C17 C 0.15830(18) 0.8192(5) 0.75289(19) 0.0202(7) Uani 0.775(2) 1 d PDU A 1
H17 H 0.1247 0.8099 0.7141 0.024 Uiso 0.775(2) 1 calc PR A 1
C18 C 0.15044(13) 0.7185(4) 0.80767(17) 0.0168(7) Uani 0.775(2) 1 d PDU A 1
C19 C 0.20166(17) 0.7315(5) 0.86312(18) 0.0169(7) Uani 0.775(2) 1 d PDU A 1
H19 H 0.1976 0.6626 0.9002 0.020 Uiso 0.775(2) 1 calc PR A 1
C20 C 0.00263(14) 0.7074(4) 0.8238(2) 0.0205(7) Uani 0.775(2) 1 d PDU A 1
C21 C 0.01354(17) 0.8656(5) 0.8545(2) 0.0263(9) Uani 0.775(2) 1 d PDU A 1
H21 H 0.0608 0.9089 0.8656 0.032 Uiso 0.775(2) 1 calc PR A 1
C22 C -0.04507(19) 0.9605(6) 0.8691(2) 0.0326(8) Uani 0.775(2) 1 d PDU A 1
H22 H -0.0381 1.0721 0.8867 0.039 Uiso 0.775(2) 1 calc PR A 1
C23 C -0.11373(19) 0.8905(6) 0.8577(3) 0.0354(9) Uani 0.775(2) 1 d PDU A 1
H23 H -0.1534 0.9537 0.8684 0.042 Uiso 0.775(2) 1 calc PR A 1
C24 C -0.12413(16) 0.7314(6) 0.8311(3) 0.0335(9) Uani 0.775(2) 1 d PDU A 1
H24 H -0.1708 0.6828 0.8248 0.040 Uiso 0.775(2) 1 calc PR A 1
C25 C -0.06655(15) 0.6402(5) 0.8133(2) 0.0272(8) Uani 0.775(2) 1 d PDU A 1
H25 H -0.0745 0.5310 0.7938 0.033 Uiso 0.775(2) 1 calc PR A 1
C26 C 0.09408(15) 0.4295(3) 0.86929(18) 0.0190(7) Uani 0.775(2) 1 d PDU A 1
C27 C 0.15304(19) 0.3212(5) 0.8702(2) 0.0260(8) Uani 0.775(2) 1 d PDU A 1
H27 H 0.1823 0.3298 0.8365 0.031 Uiso 0.775(2) 1 calc PR A 1
C28 C 0.1695(2) 0.2024(5) 0.9191(2) 0.0328(10) Uani 0.775(2) 1 d PDU A 1
H28 H 0.2105 0.1319 0.9194 0.039 Uiso 0.775(2) 1 calc PR A 1
C29 C 0.1268(2) 0.1851(5) 0.9680(2) 0.0314(10) Uani 0.775(2) 1 d PDU A 1
H29 H 0.1385 0.1040 1.0020 0.038 Uiso 0.775(2) 1 calc PR A 1
C30 C 0.0667(2) 0.2873(5) 0.9666(2) 0.0306(9) Uani 0.775(2) 1 d PDU A 1
H30 H 0.0364 0.2745 0.9993 0.037 Uiso 0.775(2) 1 calc PR A 1
C31 C 0.05046(19) 0.4084(5) 0.9178(2) 0.0251(7) Uani 0.775(2) 1 d PDU A 1
H31 H 0.0091 0.4777 0.9174 0.030 Uiso 0.775(2) 1 calc PR A 1
N1 N 0.38061(16) 0.9817(4) 1.09491(16) 0.0233(5) Uani 0.775(2) 1 d PDU . 1
N2 N 0.61766(13) 0.6991(3) 0.98670(12) 0.0196(5) Uani 0.775(2) 1 d PDU . 1
O1 O 0.49589(12) 0.8601(3) 1.03044(11) 0.0188(3) Uani 0.775(2) 1 d PDU . 1
O2 O 0.35830(12) 0.9773(3) 0.92804(13) 0.0199(5) Uani 0.775(2) 1 d PDU A 1
O3 O 0.30331(15) 0.7714(4) 0.97601(14) 0.0203(5) Uani 0.775(2) 1 d PDU A 1
P1 P 0.07336(6) 0.57397(16) 0.79859(7) 0.0198(3) Uani 0.775(2) 1 d PDU A 1
Zn1 Zn 0.41945(3) 1.04829(7) 1.00929(3) 0.01499(9) Uani 0.775(2) 1 d PDU . 1
C1' C 0.5054(5) 0.7249(9) 1.0726(4) 0.038(5) Uani 0.225(2) 1 d PDU A 2
C2' C 0.4638(5) 0.7056(10) 1.1245(5) 0.032(4) Uani 0.225(2) 1 d PDU A 2
C3' C 0.4741(6) 0.5615(11) 1.1659(5) 0.035(4) Uani 0.225(2) 1 d PDU A 2
H3'A H 0.4463 0.5522 1.2006 0.041 Uiso 0.225(2) 1 calc PR A 2
C4' C 0.5220(6) 0.4348(10) 1.1583(5) 0.028(3) Uani 0.225(2) 1 d PDU A 2
C5' C 0.5592(6) 0.4480(10) 1.1058(5) 0.027(3) Uani 0.225(2) 1 d PDU A 2
H5'A H 0.5906 0.3582 1.0979 0.032 Uiso 0.225(2) 1 calc PR A 2
C6' C 0.5524(5) 0.5896(9) 1.0631(5) 0.028(4) Uani 0.225(2) 1 d PDU A 2
C7' C 0.4134(6) 0.8272(11) 1.1420(5) 0.053(5) Uani 0.225(2) 1 d PDU A 2
H7'A H 0.3955 0.8067 1.1820 0.064 Uiso 0.225(2) 1 calc PR A 2
C8' C 0.6622(4) 0.9213(5) 0.86419(18) 0.038(3) Uani 0.225(2) 1 d PDU . 2
H8'B H 0.649(3) 0.808(5) 0.845(5) 0.046 Uiso 0.225(2) 1 d PD A 2
H8'C H 0.668(3) 0.993(8) 0.826(2) 0.046 Uiso 0.225(2) 1 d PD A 2
C9' C 0.5340(7) 0.2835(12) 1.2043(5) 0.033(3) Uani 0.225(2) 1 d PDU A 2
H9'A H 0.5032 0.2943 1.2385 0.049 Uiso 0.225(2) 1 calc PR A 2
H9'B H 0.5843 0.2803 1.2244 0.049 Uiso 0.225(2) 1 calc PR A 2
H9'C H 0.5221 0.1781 1.1797 0.049 Uiso 0.225(2) 1 calc PR A 2
C10' C 0.5963(5) 0.5805(9) 1.0117(5) 0.018(3) Uani 0.225(2) 1 d PDU A 2
H10A H 0.6179 0.4733 1.0058 0.022 Uiso 0.225(2) 1 calc PR A 2
C11' C 0.6673(5) 0.6559(8) 0.9338(5) 0.040(4) Uani 0.225(2) 1 d PDU A 2
H11C H 0.6461 0.5985 0.8929 0.048 Uiso 0.225(2) 1 calc PR A 2
H11D H 0.7010 0.5753 0.9590 0.048 Uiso 0.225(2) 1 calc PR A 2
C12' C 0.7090(3) 0.8161(10) 0.9167(4) 0.027(2) Uani 0.225(2) 1 d PDU A 2
H12C H 0.7223 0.8861 0.9564 0.033 Uiso 0.225(2) 1 calc PR A 2
H12E H 0.7537 0.7812 0.9002 0.033 Uiso 0.225(2) 1 calc PR A 2
C13' C 0.3080(4) 0.8637(12) 0.9416(3) 0.022(3) Uani 0.225(2) 1 d PDU A 2
C14' C 0.2588(4) 0.8401(13) 0.8774(3) 0.014(2) Uani 0.225(2) 1 d PDU A 2
C15' C 0.2675(6) 0.9366(17) 0.8235(4) 0.033(4) Uani 0.225(2) 1 d PDU A 2
H15A H 0.3058 1.0161 0.8257 0.040 Uiso 0.225(2) 1 calc PR A 2
C16' C 0.2201(6) 0.918(2) 0.7659(4) 0.050(5) Uani 0.225(2) 1 d PDU A 2
H16A H 0.2285 0.9771 0.7277 0.060 Uiso 0.225(2) 1 calc PR A 2
C17' C 0.1607(5) 0.8127(16) 0.7636(4) 0.025(4) Uani 0.225(2) 1 d PDU A 2
H17A H 0.1255 0.8106 0.7257 0.030 Uiso 0.225(2) 1 calc PR A 2
C18' C 0.1527(3) 0.7094(10) 0.8177(3) 0.028(4) Uani 0.225(2) 1 d PDU A 2
C19' C 0.2012(5) 0.7283(14) 0.8748(4) 0.014(3) Uani 0.225(2) 1 d PDU A 2
H19A H 0.1949 0.6640 0.9125 0.017 Uiso 0.225(2) 1 calc PR A 2
C20' C 0.0054(3) 0.7168(7) 0.8354(5) 0.026(3) Uani 0.225(2) 1 d PDU A 2
C21' C 0.0167(4) 0.8914(9) 0.8462(8) 0.024(3) Uani 0.225(2) 1 d PDU A 2
H21A H 0.0620 0.9402 0.8423 0.029 Uiso 0.225(2) 1 calc PR A 2
C22' C -0.0387(5) 0.9941(12) 0.8628(11) 0.047(5) Uani 0.225(2) 1 d PDU A 2
H22A H -0.0295 1.1091 0.8757 0.057 Uiso 0.225(2) 1 calc PR A 2
C23' C -0.1074(5) 0.9265(14) 0.8603(11) 0.041(4) Uani 0.225(2) 1 d PDU A 2
H23A H -0.1444 0.9918 0.8751 0.049 Uiso 0.225(2) 1 calc PR A 2
C24' C -0.1214(3) 0.7657(16) 0.8364(14) 0.053(5) Uani 0.225(2) 1 d PDU A 2
H24A H -0.1696 0.7272 0.8267 0.063 Uiso 0.225(2) 1 calc PR A 2
C25' C -0.0652(3) 0.6580(12) 0.8262(11) 0.046(5) Uani 0.225(2) 1 d PDU A 2
H25A H -0.0751 0.5436 0.8129 0.055 Uiso 0.225(2) 1 calc PR A 2
C26' C 0.0916(4) 0.4274(10) 0.8792(4) 0.037(5) Uani 0.225(2) 1 d PDU A 2
C27' C 0.1509(6) 0.3195(16) 0.8807(6) 0.043(5) Uani 0.225(2) 1 d PDU A 2
H27A H 0.1798 0.3261 0.8467 0.052 Uiso 0.225(2) 1 calc PR A 2
C28' C 0.1681(6) 0.2040(16) 0.9307(6) 0.034(4) Uani 0.225(2) 1 d PDU A 2
H28A H 0.2100 0.1360 0.9321 0.041 Uiso 0.225(2) 1 calc PR A 2
C29' C 0.1246(6) 0.1864(16) 0.9790(6) 0.034(4) Uani 0.225(2) 1 d PDU A 2
H29A H 0.1334 0.0985 1.0108 0.041 Uiso 0.225(2) 1 calc PR A 2
C30' C 0.0682(6) 0.2988(15) 0.9803(5) 0.027(3) Uani 0.225(2) 1 d PDU A 2
H30A H 0.0396 0.2917 1.0145 0.033 Uiso 0.225(2) 1 calc PR A 2
C31' C 0.0533(6) 0.4216(15) 0.9320(5) 0.031(4) Uani 0.225(2) 1 d PDU A 2
H31A H 0.0165 0.5027 0.9350 0.037 Uiso 0.225(2) 1 calc PR A 2
N1' N 0.3891(4) 0.9618(9) 1.1100(3) 0.037(4) Uani 0.225(2) 1 d PDU . 2
N2' N 0.6098(4) 0.7004(9) 0.9725(4) 0.0196(5) Uani 0.225(2) 1 d PDU . 2
O1' O 0.4986(3) 0.8602(7) 1.0342(3) 0.0188(3) Uani 0.225(2) 1 d PDU . 2
O2' O 0.3539(3) 0.9829(10) 0.9429(3) 0.027(3) Uani 0.225(2) 1 d PDU A 2
O3' O 0.2996(7) 0.7745(15) 0.9900(4) 0.032(3) Uani 0.225(2) 1 d PDU A 2
P1' P 0.0726(2) 0.5740(6) 0.8090(2) 0.0277(13) Uani 0.225(2) 1 d PDU A 2
Zn1' Zn 0.41933(12) 1.0446(3) 1.02274(11) 0.01499(9) Uani 0.225(2) 1 d PDU . 2
O1N O 0.79429(16) 0.2244(4) 0.94100(14) 0.0549(7) Uani 1 1 d . . .
H1N H 0.7750 0.2442 0.8987 0.020(8) Uiso 1 1 d RD . .
C1N C 0.8539(2) 0.3253(6) 0.9668(2) 0.0554(10) Uani 1 1 d . . .
H1N1 H 0.8371 0.4326 0.9835 0.083 Uiso 1 1 calc R . .
H1N2 H 0.8831 0.3495 0.9322 0.083 Uiso 1 1 calc R . .
H1N3 H 0.8829 0.2636 1.0025 0.083 Uiso 1 1 calc R . .
O1M O 0.7441(2) 0.3734(7) 0.8261(2) 0.0844(12) Uani 1 1 d D . .
H1M H 0.726(3) 0.434(7) 0.795(2) 0.127 Uiso 1 1 d D . .
C1M C 0.7872(3) 0.2932(8) 0.7847(2) 0.0725(15) Uani 1 1 d . . .
H1M1 H 0.7709 0.1756 0.7764 0.109 Uiso 1 1 calc R . .
H1M2 H 0.8372 0.2931 0.8058 0.109 Uiso 1 1 calc R . .
H1M3 H 0.7834 0.3552 0.7431 0.109 Uiso 1 1 calc R . .

loop_
_atom_site_aniso_label
_atom_site_aniso_U_11
_atom_site_aniso_U_22
_atom_site_aniso_U_33
_atom_site_aniso_U_23
_atom_site_aniso_U_13
_atom_site_aniso_U_12
C1 0.0146(11) 0.0122(11) 0.0185(13) 0.0025(8) -0.0041(8) -0.0018(8)
C2 0.0229(13) 0.0164(11) 0.0174(12) 0.0028(9) -0.0003(9) -0.0029(10)
C3 0.0298(14) 0.0211(12) 0.0204(12) 0.0045(10) 0.0015(10) -0.0031(12)
C4 0.0300(15) 0.0223(13) 0.0248(13) 0.0081(11) 0.0002(11) -0.0005(12)
C5 0.0255(14) 0.0194(13) 0.0296(14) 0.0052(11) -0.0021(12) 0.0042(11)
C6 0.0205(14) 0.0158(13) 0.0241(13) 0.0036(10) -0.0027(10) 0.0006(10)
C7 0.0264(13) 0.0204(12) 0.0171(10) 0.0002(9) 0.0072(10) -0.0039(10)
C8 0.0342(15) 0.0345(16) 0.0422(17) -0.0034(13) 0.0205(14) -0.0006(13)
C9 0.0421(18) 0.0306(16) 0.0362(16) 0.0143(13) 0.0024(14) 0.0039(14)
C10 0.0217(14) 0.0189(14) 0.0248(14) 0.0013(10) -0.0048(11) 0.0021(10)
C11 0.0220(13) 0.0244(14) 0.0366(15) -0.0017(11) 0.0080(12) 0.0043(11)
C12 0.0344(15) 0.0331(16) 0.0459(17) -0.0083(13) 0.0178(14) -0.0027(13)
C13 0.0143(11) 0.0135(11) 0.0157(10) -0.0006(8) 0.0042(8) 0.0018(8)
C14 0.0143(11) 0.0168(12) 0.0150(10) -0.0002(9) 0.0030(8) 0.0008(9)
C15 0.0167(12) 0.0195(13) 0.0196(11) 0.0040(10) 0.0041(9) -0.0024(9)
C16 0.0159(11) 0.0242(13) 0.0207(11) 0.0054(10) 0.0021(9) -0.0016(9)
C17 0.0184(13) 0.0258(15) 0.0160(11) 0.0019(10) 0.0011(9) -0.0001(10)
C18 0.0154(12) 0.0164(12) 0.0188(10) -0.0011(9) 0.0036(8) 0.0000(9)
C19 0.0188(13) 0.0181(13) 0.0147(10) -0.0003(9) 0.0055(9) 0.0000(10)
C20 0.0178(13) 0.0250(14) 0.0178(12) -0.0028(10) -0.0005(9) -0.0031(10)
C21 0.0218(14) 0.0246(14) 0.0330(17) 0.0004(13) 0.0060(11) -0.0020(11)
C22 0.0292(15) 0.0294(15) 0.0410(18) -0.0023(14) 0.0109(13) 0.0033(12)
C23 0.0239(14) 0.0420(19) 0.0413(18) 0.0034(16) 0.0085(13) 0.0064(13)
C24 0.0178(13) 0.0434(18) 0.0390(18) 0.0038(15) 0.0033(11) -0.0019(12)
C25 0.0173(13) 0.0333(16) 0.0297(16) -0.0007(12) -0.0011(10) -0.0044(11)
C26 0.0196(13) 0.0145(12) 0.0232(11) -0.0046(9) 0.0043(9) -0.0038(9)
C27 0.0291(15) 0.0229(14) 0.0271(13) -0.0047(11) 0.0084(11) 0.0025(11)
C28 0.0387(18) 0.0252(16) 0.0355(17) -0.0048(13) 0.0082(14) 0.0098(13)
C29 0.0379(18) 0.0226(16) 0.0331(16) 0.0001(12) 0.0035(13) 0.0017(13)
C30 0.0335(17) 0.0291(17) 0.0303(16) 0.0012(13) 0.0085(13) -0.0026(13)
C31 0.0246(14) 0.0244(14) 0.0271(14) -0.0014(12) 0.0064(11) -0.0003(11)
N1 0.0306(13) 0.0182(11) 0.0235(11) 0.0017(9) 0.0116(10) 0.0035(9)
N2 0.0153(9) 0.0182(8) 0.0237(12) -0.0019(8) -0.0030(8) 0.0007(7)
O1 0.0168(6) 0.0152(6) 0.0238(7) 0.0038(5) 0.0011(5) 0.0000(5)
O2 0.0200(10) 0.0216(11) 0.0179(9) -0.0019(8) 0.0026(8) -0.0076(8)
O3 0.0210(10) 0.0217(11) 0.0179(9) 0.0033(8) 0.0020(8) -0.0028(8)
P1 0.0200(5) 0.0203(5) 0.0192(4) -0.0059(3) 0.0025(3) -0.0040(3)
Zn1 0.01688(11) 0.01445(12) 0.0139(2) 0.00158(15) 0.00328(14) -0.00071(9)
C1' 0.038(6) 0.037(6) 0.038(6) 0.001(3) 0.004(3) -0.003(3)
C2' 0.031(4) 0.030(5) 0.034(5) -0.001(3) 0.000(3) 0.003(3)
C3' 0.035(4) 0.034(4) 0.034(4) 0.003(3) 0.002(3) 0.000(3)
C4' 0.028(4) 0.025(4) 0.030(4) 0.001(3) -0.001(2) 0.005(3)
C5' 0.027(4) 0.024(4) 0.028(4) 0.000(3) 0.000(3) 0.001(3)
C6' 0.029(5) 0.023(5) 0.029(5) 0.000(3) -0.004(3) 0.001(3)
C7' 0.054(5) 0.051(5) 0.053(5) 0.002(3) 0.004(3) -0.001(3)
C8' 0.039(4) 0.040(4) 0.035(4) -0.002(3) 0.002(3) 0.006(3)
C9' 0.033(4) 0.031(4) 0.034(4) 0.003(3) 0.004(3) 0.002(3)
C10' 0.017(3) 0.016(3) 0.018(3) -0.003(2) -0.007(2) 0.003(2)
C11' 0.038(5) 0.039(5) 0.043(5) -0.001(3) 0.001(3) 0.001(3)
C12' 0.025(3) 0.025(3) 0.033(3) -0.005(2) 0.006(2) 0.000(2)
C13' 0.020(4) 0.022(4) 0.023(4) -0.004(2) 0.002(2) 0.001(2)
C14' 0.016(3) 0.014(3) 0.014(3) 0.002(2) 0.003(2) 0.000(2)
C15' 0.032(5) 0.034(5) 0.034(5) -0.002(3) 0.003(3) 0.000(3)
C16' 0.050(6) 0.050(6) 0.050(6) 0.002(3) 0.009(3) 0.000(3)
C17' 0.023(4) 0.027(4) 0.025(4) 0.000(3) 0.000(3) 0.002(3)
C18' 0.029(4) 0.027(5) 0.031(5) 0.002(3) 0.008(3) 0.002(3)
C19' 0.013(3) 0.015(3) 0.015(3) 0.000(2) 0.001(2) -0.003(2)
C20' 0.025(4) 0.028(4) 0.024(4) 0.000(3) 0.002(2) -0.002(3)
C21' 0.026(4) 0.022(4) 0.025(4) 0.000(3) 0.003(2) -0.001(2)
C22' 0.047(5) 0.046(5) 0.049(5) 0.001(3) 0.008(3) -0.002(3)
C23' 0.039(5) 0.040(5) 0.042(5) 0.000(3) 0.005(3) 0.002(3)
C24' 0.049(6) 0.055(6) 0.054(6) 0.001(3) 0.007(3) 0.000(3)
C25' 0.045(5) 0.045(6) 0.046(6) 0.000(3) 0.002(3) -0.004(3)
C26' 0.036(5) 0.034(5) 0.039(5) -0.001(3) 0.002(3) -0.001(3)
C27' 0.044(5) 0.044(6) 0.043(6) -0.002(3) 0.009(3) -0.001(3)
C28' 0.036(5) 0.030(5) 0.035(5) 0.000(3) 0.004(3) 0.004(3)
C29' 0.035(5) 0.032(5) 0.033(5) 0.001(3) 0.005(3) -0.001(3)
C30' 0.028(4) 0.027(4) 0.027(4) -0.001(3) 0.006(3) 0.001(3)
C31' 0.031(4) 0.031(4) 0.032(4) -0.004(3) 0.007(3) 0.001(3)
N1' 0.039(4) 0.037(4) 0.037(4) 0.001(3) 0.007(3) 0.003(3)
N2' 0.0153(9) 0.0182(8) 0.0237(12) -0.0019(8) -0.0030(8) 0.0007(7)
O1' 0.0168(6) 0.0152(6) 0.0238(7) 0.0038(5) 0.0011(5) 0.0000(5)
O2' 0.028(3) 0.027(3) 0.027(3) -0.002(2) 0.004(2) -0.002(2)
O3' 0.032(4) 0.031(4) 0.032(4) 0.002(2) 0.006(2) -0.002(2)
P1' 0.0264(19) 0.028(2) 0.027(2) -0.0023(14) -0.0011(13) -0.0083(14)
Zn1' 0.01688(11) 0.01445(12) 0.0139(2) 0.00158(15) 0.00328(14) -0.00071(9)
O1N 0.0572(16) 0.0617(18) 0.0507(15) -0.0132(13) 0.0241(12) -0.0204(14)
C1N 0.0468(19) 0.063(3) 0.060(2) -0.0086(19) 0.0208(17) -0.0171(18)
O1M 0.069(2) 0.115(4) 0.070(2) 0.006(2) 0.0100(18) 0.002(2)
C1M 0.096(4) 0.086(4) 0.0363(18) -0.002(2) 0.014(2) -0.036(3)

loop_
_atom_type_symbol
_atom_type_description
_atom_type_scat_dispersion_real
_atom_type_scat_dispersion_imag
_atom_type_scat_source
C C 0.0033 0.0016 'International Tables Vol C Tables 4.2.6.8 and 6.1.1.4'
H H 0.0000 0.0000 'International Tables Vol C Tables 4.2.6.8 and 6.1.1.4'
N N 0.0061 0.0033 'International Tables Vol C Tables 4.2.6.8 and 6.1.1.4'
O O 0.0106 0.0060 'International Tables Vol C Tables 4.2.6.8 and 6.1.1.4'
P P 0.1023 0.0942 'International Tables Vol C Tables 4.2.6.8 and 6.1.1.4'
Zn Zn 0.2839 1.4301 'International Tables Vol C Tables 4.2.6.8 and 6.1.1.4'

loop_
_geom_angle_atom_site_label_1
_geom_angle_atom_site_label_2
_geom_angle_atom_site_label_3
_geom_angle
_geom_angle_site_symmetry_1
_geom_angle_site_symmetry_3
O1 C1 C6 121.4(2) . .
O1 C1 C2 121.7(3) . .
C6 C1 C2 116.9(3) . .
C3 C2 C1 120.0(3) . .
C3 C2 C7 115.0(3) . .
C1 C2 C7 125.0(3) . .
C4 C3 C2 123.1(3) . .
C3 C4 C5 116.9(3) . .
C3 C4 C9 122.8(4) . .
C5 C4 C9 120.2(4) . .
C4 C5 C6 123.0(3) . .
C5 C6 C1 120.0(3) . .
C5 C6 C10 115.2(3) . .
C1 C6 C10 124.8(2) . .
N1 C7 C2 128.1(2) . .
N1 C8 C12 111.3(2) 3_677 .
N2 C10 C6 128.2(3) . .
N2 C11 C12 113.6(3) . .
C8 C12 C11 111.1(3) . .
O3 C13 O2 124.2(3) . .
O3 C13 C14 119.9(2) . .
O2 C13 C14 116.0(3) . .
C15 C14 C19 120.2(3) . .
C15 C14 C13 120.8(2) . .
C19 C14 C13 118.9(3) . .
C14 C15 C16 119.7(2) . .
C17 C16 C15 120.7(3) . .
C16 C17 C18 119.9(3) . .
C19 C18 C17 118.7(2) . .
C19 C18 P1 125.2(3) . .
C17 C18 P1 116.1(2) . .
C18 C19 C14 120.8(3) . .
C25 C20 C21 118.7(3) . .
C25 C20 P1 116.3(3) . .
C21 C20 P1 125.0(2) . .
C20 C21 C22 120.1(3) . .
C23 C22 C21 119.7(4) . .
C24 C23 C22 120.3(3) . .
C23 C24 C25 120.2(3) . .
C24 C25 C20 120.7(4) . .
C31 C26 C27 117.9(3) . .
C31 C26 P1 124.2(2) . .
C27 C26 P1 117.5(3) . .
C28 C27 C26 121.2(4) . .
C27 C28 C29 120.4(3) . .
C30 C29 C28 119.2(4) . .
C29 C30 C31 120.4(4) . .
C30 C31 C26 120.8(3) . .
C7 N1 C8 115.5(2) . 3_677
C7 N1 Zn1 125.64(19) . .
C8 N1 Zn1 118.1(2) 3_677 .
C10 N2 C11 114.7(2) . .
C10 N2 Zn1 121.0(2) . 3_677
C11 N2 Zn1 123.6(2) . 3_677
C1 O1 Zn1 124.56(18) . 3_677
C1 O1 Zn1 130.22(18) . .
Zn1 O1 Zn1 103.08(9) 3_677 .
C13 O2 Zn1 121.8(2) . .
C20 P1 C18 102.48(13) . .
C20 P1 C26 101.92(16) . .
C18 P1 C26 103.01(14) . .
O2 Zn1 O1 98.83(11) . 3_677
O2 Zn1 O1 106.39(10) . .
O1 Zn1 O1 76.92(9) 3_677 .
O2 Zn1 N1 114.73(12) . .
O1 Zn1 N1 145.93(12) 3_677 .
O1 Zn1 N1 87.74(10) . .
O2 Zn1 N2 98.18(10) . 3_677
O1 Zn1 N2 88.12(9) 3_677 3_677
O1 Zn1 N2 152.81(11) . 3_677
N1 Zn1 N2 92.51(10) . 3_677
O1' C1' C6' 122.0(4) . .
O1' C1' C2' 121.4(4) . .
C6' C1' C2' 116.6(3) . .
C3' C2' C1' 119.8(4) . .
C3' C2' C7' 114.8(4) . .
C1' C2' C7' 125.3(4) . .
C4' C3' C2' 123.2(4) . .
C3' C4' C5' 117.0(4) . .
C3' C4' C9' 122.6(5) . .
C5' C4' C9' 120.3(5) . .
C4' C5' C6' 122.7(5) . .
C5' C6' C1' 120.4(4) . .
C5' C6' C10' 114.3(4) . .
C1' C6' C10' 125.3(4) . .
N1' C7' C2' 127.9(4) . .
N1' C8' C12' 114.6(5) 3_677 .
N2' C10' C6' 127.8(5) . .
N2' C11' C12' 111.6(4) . .
C8' C12' C11' 109.7(4) . .
O3' C13' O2' 124.1(5) . .
O3' C13' C14' 119.9(4) . .
O2' C13' C14' 115.9(4) . .
C15' C14' C19' 120.0(4) . .
C15' C14' C13' 120.7(4) . .
C19' C14' C13' 119.1(4) . .
C14' C15' C16' 119.8(4) . .
C17' C16' C15' 120.7(5) . .
C16' C17' C18' 119.6(4) . .
C19' C18' C17' 118.6(4) . .
C19' C18' P1' 125.2(4) . .
C17' C18' P1' 115.9(3) . .
C18' C19' C14' 120.9(4) . .
C25' C20' C21' 117.7(4) . .
C25' C20' P1' 116.4(4) . .
C21' C20' P1' 123.4(4) . .
C20' C21' C22' 120.1(5) . .
C23' C22' C21' 119.6(5) . .
C24' C23' C22' 119.7(5) . .
C23' C24' C25' 120.2(5) . .
C24' C25' C20' 120.6(5) . .
C31' C26' C27' 117.7(4) . .
C31' C26' P1' 124.8(4) . .
C27' C26' P1' 117.4(4) . .
C28' C27' C26' 121.1(5) . .
C27' C28' C29' 120.3(4) . .
C30' C29' C28' 119.0(5) . .
C29' C30' C31' 120.4(5) . .
C30' C31' C26' 120.8(4) . .
C7' N1' C8' 121.4(4) . 3_677
C7' N1' Zn1' 125.4(3) . .
C8' N1' Zn1' 113.1(3) 3_677 .
C10' N2' C11' 113.2(4) . .
C10' N2' Zn1' 126.5(4) . 3_677
C11' N2' Zn1' 118.1(4) . 3_677
C1' O1' Zn1' 129.6(3) . .
C1' O1' Zn1' 125.3(3) . 3_677
Zn1' O1' Zn1' 104.6(2) . 3_677
C13' O2' Zn1' 122.6(4) . .
C20' P1' C18' 102.2(3) . .
C20' P1' C26' 102.3(3) . .
C18' P1' C26' 102.7(3) . .
O2' Zn1' O1' 106.2(2) . .
O2' Zn1' N1' 115.7(3) . .
O1' Zn1' N1' 88.00(18) . .
O2' Zn1' N2' 98.0(4) . 3_677
O1' Zn1' N2' 149.1(4) . 3_677
N1' Zn1' N2' 98.8(3) . 3_677
O2' Zn1' O1' 92.3(3) . 3_677
O1' Zn1' O1' 75.4(2) . 3_677
N1' Zn1' O1' 150.8(3) . 3_677
N2' Zn1' O1' 84.8(2) 3_677 3_677

loop_
_geom_bond_atom_site_label_1
_geom_bond_atom_site_label_2
_geom_bond_distance
_geom_bond_site_symmetry_2
C1 O1 1.320(3) .
C1 C6 1.416(4) .
C1 C2 1.423(4) .
C2 C3 1.415(4) .
C2 C7 1.431(4) .
C3 C4 1.368(6) .
C4 C5 1.379(6) .
C4 C9 1.518(4) .
C5 C6 1.412(4) .
C6 C10 1.440(5) .
C7 N1 1.295(4) .
C8 N1 1.476(4) 3_677
C8 C12 1.529(4) .
C10 N2 1.290(4) .
C11 N2 1.473(4) .
C11 C12 1.550(4) .
C13 O3 1.249(4) .
C13 O2 1.272(3) .
C13 C14 1.515(4) .
C14 C15 1.375(5) .
C14 C19 1.391(3) .
C15 C16 1.388(4) .
C16 C17 1.385(4) .
C17 C18 1.405(5) .
C18 C19 1.391(4) .
C18 P1 1.831(3) .
C20 C25 1.394(4) .
C20 C21 1.396(5) .
C20 P1 1.829(3) .
C21 C22 1.400(4) .
C22 C23 1.395(6) .
C23 C24 1.366(6) .
C24 C25 1.393(5) .
C26 C31 1.394(5) .
C26 C27 1.397(4) .
C26 P1 1.845(3) .
C27 C28 1.377(5) .
C28 C29 1.385(6) .
C29 C30 1.385(5) .
C30 C31 1.387(5) .
N1 C8 1.476(4) 3_677
N1 Zn1 2.075(3) .
N2 Zn1 2.108(3) 3_677
O1 Zn1 2.028(2) 3_677
O1 Zn1 2.0656(17) .
O2 Zn1 1.974(2) .
Zn1 O1 2.028(2) 3_677
Zn1 N2 2.108(3) 3_677
C1' O1' 1.321(3) .
C1' C6' 1.414(5) .
C1' C2' 1.423(4) .
C2' C3' 1.414(5) .
C2' C7' 1.430(5) .
C3' C4' 1.367(6) .
C4' C5' 1.378(6) .
C4' C9' 1.517(5) .
C5' C6' 1.413(4) .
C6' C10' 1.438(6) .
C7' N1' 1.294(5) .
C8' N1' 1.486(8) 3_677
C8' C12' 1.537(4) .
C10' N2' 1.289(5) .
C11' N2' 1.479(4) .
C11' C12' 1.550(4) .
C13' O3' 1.249(5) .
C13' O2' 1.271(4) .
C13' C14' 1.516(5) .
C14' C15' 1.375(5) .
C14' C19' 1.392(4) .
C15' C16' 1.388(5) .
C16' C17' 1.386(4) .
C17' C18' 1.406(5) .
C18' C19' 1.391(5) .
C18' P1' 1.834(3) .
C20' C25' 1.396(4) .
C20' C21' 1.400(5) .
C20' P1' 1.831(4) .
C21' C22' 1.400(5) .
C22' C23' 1.395(6) .
C23' C24' 1.367(7) .
C24' C25' 1.394(6) .
C26' C31' 1.393(5) .
C26' C27' 1.398(5) .
C26' P1' 1.845(4) .
C27' C28' 1.377(6) .
C28' C29' 1.386(6) .
C29' C30' 1.385(5) .
C30' C31' 1.387(5) .
N1' C8' 1.486(8) 3_677
N1' Zn1' 2.070(4) .
N2' Zn1' 2.082(7) 3_677
O1' Zn1' 2.070(3) .
O1' Zn1' 2.204(6) 3_677
O2' Zn1' 1.972(3) .
Zn1' N2' 2.082(7) 3_677
Zn1' O1' 2.204(6) 3_677
O1N C1N 1.415(5) .
O1M C1M 1.408(7) .

loop_
_geom_torsion_atom_site_label_1
_geom_torsion_atom_site_label_2
_geom_torsion_atom_site_label_3
_geom_torsion_atom_site_label_4
_geom_torsion
_geom_torsion_site_symmetry_1
_geom_torsion_site_symmetry_4
O1 C1 C2 C3 -179.3(3) . .
C6 C1 C2 C3 1.8(5) . .
O1 C1 C2 C7 1.0(5) . .
C6 C1 C2 C7 -178.0(3) . .
C1 C2 C3 C4 -2.0(5) . .
C7 C2 C3 C4 177.8(3) . .
C2 C3 C4 C5 -0.1(6) . .
C2 C3 C4 C9 178.6(4) . .
C3 C4 C5 C6 2.3(6) . .
C9 C4 C5 C6 -176.3(4) . .
C4 C5 C6 C1 -2.5(6) . .
C4 C5 C6 C10 176.7(4) . .
O1 C1 C6 C5 -178.6(3) . .
C2 C1 C6 C5 0.3(5) . .
O1 C1 C6 C10 2.2(5) . .
C2 C1 C6 C10 -178.8(3) . .
C3 C2 C7 N1 -176.0(3) . .
C1 C2 C7 N1 3.8(5) . .
C5 C6 C10 N2 -167.3(4) . .
C1 C6 C10 N2 11.9(7) . .
N1 C8 C12 C11 -78.9(4) 3_677 .
N2 C11 C12 C8 66.0(4) . .
O3 C13 C14 C15 -179.2(4) . .
O2 C13 C14 C15 1.1(5) . .
O3 C13 C14 C19 4.5(5) . .
O2 C13 C14 C19 -175.2(3) . .
C19 C14 C15 C16 1.0(6) . .
C13 C14 C15 C16 -175.3(3) . .
C14 C15 C16 C17 -1.6(6) . .
C15 C16 C17 C18 2.0(6) . .
C16 C17 C18 C19 -1.8(6) . .
C16 C17 C18 P1 180.0(3) . .
C17 C18 C19 C14 1.3(5) . .
P1 C18 C19 C14 179.3(3) . .
C15 C14 C19 C18 -0.9(6) . .
C13 C14 C19 C18 175.5(3) . .
C25 C20 C21 C22 -5.5(7) . .
P1 C20 C21 C22 177.1(4) . .
C20 C21 C22 C23 5.2(8) . .
C21 C22 C23 C24 -1.3(8) . .
C22 C23 C24 C25 -2.1(8) . .
C23 C24 C25 C20 1.8(8) . .
C21 C20 C25 C24 2.0(7) . .
P1 C20 C25 C24 179.7(4) . .
C31 C26 C27 C28 -2.9(6) . .
P1 C26 C27 C28 -176.0(3) . .
C26 C27 C28 C29 1.5(7) . .
C27 C28 C29 C30 0.8(7) . .
C28 C29 C30 C31 -1.5(7) . .
C29 C30 C31 C26 0.0(7) . .
C27 C26 C31 C30 2.1(6) . .
P1 C26 C31 C30 174.8(3) . .
C2 C7 N1 C8 172.4(3) . 3_677
C2 C7 N1 Zn1 3.1(5) . .
C6 C10 N2 C11 177.5(4) . .
C6 C10 N2 Zn1 6.0(5) . 3_677
C12 C11 N2 C10 149.7(3) . .
C12 C11 N2 Zn1 -39.1(4) . 3_677
C6 C1 O1 Zn1 -33.0(4) . 3_677
C2 C1 O1 Zn1 148.0(2) . 3_677
C6 C1 O1 Zn1 166.5(3) . .
C2 C1 O1 Zn1 -12.4(4) . .
O3 C13 O2 Zn1 -10.2(5) . .
C14 C13 O2 Zn1 169.5(2) . .
C25 C20 P1 C18 171.0(3) . .
C21 C20 P1 C18 -11.5(4) . .
C25 C20 P1 C26 -82.5(3) . .
C21 C20 P1 C26 94.9(4) . .
C19 C18 P1 C20 93.4(3) . .
C17 C18 P1 C20 -88.5(3) . .
C19 C18 P1 C26 -12.2(3) . .
C17 C18 P1 C26 165.9(3) . .
C31 C26 P1 C20 15.0(3) . .
C27 C26 P1 C20 -172.4(3) . .
C31 C26 P1 C18 121.0(3) . .
C27 C26 P1 C18 -66.4(3) . .
C13 O2 Zn1 O1 156.5(3) . 3_677
C13 O2 Zn1 O1 77.7(3) . .
C13 O2 Zn1 N1 -17.5(3) . .
C13 O2 Zn1 N2 -114.1(3) . 3_677
C1 O1 Zn1 O2 -100.9(3) . .
Zn1 O1 Zn1 O2 95.51(13) 3_677 .
C1 O1 Zn1 O1 163.6(4) . 3_677
Zn1 O1 Zn1 O1 -0.001(1) 3_677 3_677
C1 O1 Zn1 N1 14.2(3) . .
Zn1 O1 Zn1 N1 -149.35(13) 3_677 .
C1 O1 Zn1 N2 105.3(3) . 3_677
Zn1 O1 Zn1 N2 -58.3(2) 3_677 3_677
C7 N1 Zn1 O2 97.9(3) . .
C8 N1 Zn1 O2 -71.2(2) 3_677 .
C7 N1 Zn1 O1 -71.5(3) . 3_677
C8 N1 Zn1 O1 119.4(2) 3_677 3_677
C7 N1 Zn1 O1 -9.1(3) . .
C8 N1 Zn1 O1 -178.2(2) 3_677 .
C7 N1 Zn1 N2 -161.9(3) . 3_677
C8 N1 Zn1 N2 29.0(2) 3_677 3_677
O1' C1' C2' C3' -178.1(12) . .
C6' C1' C2' C3' 3.9(19) . .
O1' C1' C2' C7' -2(2) . .
C6' C1' C2' C7' -179.9(13) . .
C1' C2' C3' C4' -1(2) . .
C7' C2' C3' C4' -177.6(14) . .
C2' C3' C4' C5' -3(2) . .
C2' C3' C4' C9' 178.1(13) . .
C3' C4' C5' C6' 4(2) . .
C9' C4' C5' C6' -177.2(13) . .
C4' C5' C6' C1' -1(2) . .
C4' C5' C6' C10' 179.3(13) . .
O1' C1' C6' C5' 179.0(12) . .
C2' C1' C6' C5' -3.0(19) . .
O1' C1' C6' C10' -1(2) . .
C2' C1' C6' C10' 176.8(12) . .
C3' C2' C7' N1' -173.4(14) . .
C1' C2' C7' N1' 10(2) . .
C5' C6' C10' N2' -168.1(13) . .
C1' C6' C10' N2' 12(2) . .
N1' C8' C12' C11' 83.4(7) 3_677 .
N2' C11' C12' C8' -72.6(9) . .
O3' C13' C14' C15' -179.7(15) . .
O2' C13' C14' C15' 3.8(18) . .
O3' C13' C14' C19' 5.1(19) . .
O2' C13' C14' C19' -171.3(12) . .
C19' C14' C15' C16' -2(2) . .
C13' C14' C15' C16' -177.5(14) . .
C14' C15' C16' C17' 5(3) . .
C15' C16' C17' C18' -7(3) . .
C16' C17' C18' C19' 6(2) . .
C16' C17' C18' P1' -179.3(13) . .
C17' C18' C19' C14' -3.6(19) . .
P1' C18' C19' C14' -177.2(9) . .
C15' C14' C19' C18' 2(2) . .
C13' C14' C19' C18' 176.7(11) . .
C25' C20' C21' C22' 15(2) . .
P1' C20' C21' C22' 176.4(13) . .
C20' C21' C22' C23' -8(3) . .
C21' C22' C23' C24' -6(3) . .
C22' C23' C24' C25' 12(4) . .
C23' C24' C25' C20' -5(4) . .
C21' C20' C25' C24' -9(3) . .
P1' C20' C25' C24' -171.3(18) . .
C31' C26' C27' C28' 4(2) . .
P1' C26' C27' C28' -178.8(13) . .
C26' C27' C28' C29' 3(3) . .
C27' C28' C29' C30' -7(3) . .
C28' C29' C30' C31' 3(3) . .
C29' C30' C31' C26' 4(2) . .
C27' C26' C31' C30' -8(2) . .
P1' C26' C31' C30' 175.4(11) . .
C2' C7' N1' C8' -178.4(12) . 3_677
C2' C7' N1' Zn1' -2(2) . .
C6' C10' N2' C11' 169.4(12) . .
C6' C10' N2' Zn1' 6.8(19) . 3_677
C12' C11' N2' C10' -150.3(10) . .
C12' C11' N2' Zn1' 13.9(10) . 3_677
C6' C1' O1' Zn1' 163.9(9) . .
C2' C1' O1' Zn1' -14.0(17) . .
C6' C1' O1' Zn1' -25.1(16) . 3_677
C2' C1' O1' Zn1' 157.0(9) . 3_677
O3' C13' O2' Zn1' 0.0(19) . .
C14' C13' O2' Zn1' 176.3(8) . .
C25' C20' P1' C18' 171.8(11) . .
C21' C20' P1' C18' 10.1(11) . .
C25' C20' P1' C26' -82.1(12) . .
C21' C20' P1' C26' 116.2(11) . .
C19' C18' P1' C20' 87.1(10) . .
C17' C18' P1' C20' -86.6(10) . .
C19' C18' P1' C26' -18.7(10) . .
C17' C18' P1' C26' 167.5(9) . .
C31' C26' P1' C20' 8.6(11) . .
C27' C26' P1' C20' -168.4(10) . .
C31' C26' P1' C18' 114.3(11) . .
C27' C26' P1' C18' -62.8(11) . .
C13' O2' Zn1' O1' 76.8(10) . .
C13' O2' Zn1' N1' -18.9(10) . .
C13' O2' Zn1' N2' -122.7(9) . 3_677
C13' O2' Zn1' O1' 152.2(9) . 3_677
C1' O1' Zn1' O2' -99.5(9) . .
Zn1' O1' Zn1' O2' 88.1(4) 3_677 .
C1' O1' Zn1' N1' 16.7(10) . .
Zn1' O1' Zn1' N1' -155.7(4) 3_677 .
C1' O1' Zn1' N2' 120.6(9) . 3_677
Zn1' O1' Zn1' N2' -51.8(6) 3_677 3_677
C1' O1' Zn1' O1' 172.4(12) . 3_677
Zn1' O1' Zn1' O1' 0.002(1) 3_677 3_677
C7' N1' Zn1' O2' 98.4(11) . .
C8' N1' Zn1' O2' -84.5(7) 3_677 .
C7' N1' Zn1' O1' -8.5(11) . .
C8' N1' Zn1' O1' 168.5(7) 3_677 .
C7' N1' Zn1' N2' -158.2(11) . 3_677
C8' N1' Zn1' N2' 18.8(7) 3_677 3_677
C7' N1' Zn1' O1' -63.1(14) . 3_677
C8' N1' Zn1' O1' 113.9(6) 3_677 3_677
